data_4072025
loop_
_publ_author_name
'Ionkin, Alex S.'
'Marshall, William J.'
'Fish, Brian M.'
'Marchione, Alexander A.'
'Howe, Laurie A.'
'Davidson, Fredric'
'McEwen, Charles N.'

_publ_section_title
;
 Dual Supermesityl Stabilization: 1-Alkyl-1H-[1,2,4]triphospholes, with
 Among the Most Planar and Least Sterically Hindered \s3,\l3-Phosphorus
 Atoms, and Novel C2P3S4Folded Heterocycles&#x2020;
;
_journal_issue 19
_journal_name_full Organometallics
_journal_page_first 5118
_journal_paper_doi 10.1021/om800528g
_journal_volume 27
_journal_year 2008
_chemical_formula_sum 'C45 H65 P3 S4'
_chemical_formula_weight 827.12
_chemical_name_systematic
;
 ?
;
_space_group_IT_number 15
_symmetry_cell_setting monoclinic
_symmetry_space_group_name_Hall '-I 2ya'
_symmetry_space_group_name_H-M 'I 1 2/a 1'
_atom_sites_solution_hydrogens geom
_atom_sites_solution_primary direct
_atom_sites_solution_secondary difmap
_audit_creation_method SHELXL-97
_cell_angle_alpha 90.00
_cell_angle_beta 92.036(3)
_cell_angle_gamma 90.00
_cell_formula_units_Z 16
_cell_length_a 38.650(9)
_cell_length_b 11.962(3)
_cell_length_c 39.259(15)
_cell_measurement_temperature 293(2)
_cell_volume 18139(9)
_computing_cell_refinement 'Bruker XSCANS'
_computing_data_collection 'Bruker XSCANS'
_computing_data_reduction 'Bruker SHELXTL'
_computing_molecular_graphics 'Bruker SHELXTL'
_computing_publication_material 'Bruker SHELXTL'
_computing_structure_refinement 'SHELXL-97 (Sheldrick, 1997)'
_computing_structure_solution 'SHELXS-97 (Sheldrick, 1990)'
_diffrn_ambient_temperature 293(2)
_diffrn_measured_fraction_theta_full 0.899
_diffrn_measured_fraction_theta_max 0.899
_diffrn_measurement_device_type 'Bruker P4'
_diffrn_measurement_method '\w scans'
_diffrn_radiation_monochromator graphite
_diffrn_radiation_source 'fine-focus sealed tube'
_diffrn_radiation_type MoK\a
_diffrn_radiation_wavelength 0.71073
_diffrn_reflns_av_R_equivalents 0.0763
_diffrn_reflns_av_sigmaI/netI 0.0765
_diffrn_reflns_limit_h_max 49
_diffrn_reflns_limit_h_min -49
_diffrn_reflns_limit_k_max 15
_diffrn_reflns_limit_k_min -15
_diffrn_reflns_limit_l_max 50
_diffrn_reflns_limit_l_min -38
_diffrn_reflns_number 70822
_diffrn_reflns_theta_full 27.35
_diffrn_reflns_theta_max 27.35
_diffrn_reflns_theta_min 1.04
_exptl_absorpt_coefficient_mu 0.345
_exptl_absorpt_correction_type none
_exptl_crystal_colour orange
_exptl_crystal_density_diffrn 1.211
_exptl_crystal_density_method 'not measured'
_exptl_crystal_description ireg.block
_exptl_crystal_F_000 7104
_exptl_crystal_size_max 0.220
_exptl_crystal_size_mid 0.160
_exptl_crystal_size_min 0.120
_refine_diff_density_max 1.310
_refine_diff_density_min -1.130
_refine_diff_density_rms 0.184
_refine_ls_extinction_method none
_refine_ls_goodness_of_fit_ref 2.830
_refine_ls_hydrogen_treatment riding
_refine_ls_matrix_type full
_refine_ls_number_parameters 973
_refine_ls_number_reflns 18455
_refine_ls_number_restraints 0
_refine_ls_restrained_S_all 2.830
_refine_ls_R_factor_all 0.1982
_refine_ls_R_factor_gt 0.1844
_refine_ls_shift/su_max 0.101
_refine_ls_shift/su_mean 0.003
_refine_ls_structure_factor_coef Fsqd
_refine_ls_weighting_details 'calc w=1/[\s^2^(Fo^2^)+(0.1000P)^2^+0.0000P] where P=(Fo^2^+2Fc^2^)/3'
_refine_ls_weighting_scheme calc
_refine_ls_wR_factor_gt 0.4220
_refine_ls_wR_factor_ref 0.4252
_reflns_number_gt 15657
_reflns_number_total 18455
_reflns_threshold_expression >2sigma(I)
_cod_data_source_file om800528g_si_001.cif
_cod_data_source_block 07153
_cod_depositor_comments
;
The following automatic conversions were performed:

'_symmetry_cell_setting' value 'Monoclinic' changed to 'monoclinic'
according to /home/saulius/struct/CIF-dictionaries/cif_core.dic
dictionary named 'cif_core.dic' version 2.4.1 from 2010-06-29.

Automatic conversion script
Id: cif_fix_values 1715 2011-07-08 13:25:40Z adriana 
;
_cod_original_sg_symbol_H-M I2/a
_cod_database_code 4072025

loop_
_symmetry_equiv_pos_as_xyz
'x, y, z'
'-x+1/2, y, -z'
'x+1/2, y+1/2, z+1/2'
'-x+1, y+1/2, -z+1/2'
'-x, -y, -z'
'x-1/2, -y, z'
'-x+1/2, -y+1/2, -z+1/2'
'x, -y+1/2, z+1/2'

loop_
_atom_site_label
_atom_site_type_symbol
_atom_site_fract_x
_atom_site_fract_y
_atom_site_fract_z
_atom_site_U_iso_or_equiv
_atom_site_adp_type
_atom_site_occupancy
_atom_site_symmetry_multiplicity
_atom_site_calc_flag
_atom_site_refinement_flags
S1 S 0.04052(6) -0.0181(2) 0.04239(7) 0.0276(6) Uani 1 1 d .
S2 S 0.09726(5) 0.0233(2) 0.09586(7) 0.0286(6) Uani 1 1 d .
S3 S 0.01633(6) -0.0553(2) 0.12494(7) 0.0352(6) Uani 1 1 d .
S4 S 0.12066(6) -0.0038(2) 0.01035(8) 0.0386(7) Uani 1 1 d .
P1 P 0.05342(6) 0.26008(19) 0.06540(6) 0.0227(5) Uani 1 1 d .
P2 P 0.04160(5) 0.0362(2) 0.09390(7) 0.0250(6) Uani 1 1 d .
P3 P 0.08985(6) 0.0601(2) 0.04242(7) 0.0240(5) Uani 1 1 d .
C1 C 0.03086(19) 0.1831(7) 0.0931(2) 0.0175(17) Uani 1 1 d .
C2 C 0.0834(2) 0.2081(7) 0.0399(2) 0.0207(18) Uani 1 1 d .
C3 C 0.0357(2) 0.3974(8) 0.0556(3) 0.025(2) Uani 1 1 d .
H3A H 0.0299 0.3982 0.0313 0.030 Uiso 1 1 calc R
H3B H 0.0141 0.4032 0.0672 0.030 Uiso 1 1 calc R
C4 C 0.0556(2) 0.5031(8) 0.0633(3) 0.030(2) Uani 1 1 d .
C5 C 0.0489(3) 0.5583(11) 0.0940(4) 0.050(3) Uani 1 1 d .
H5A H 0.0350 0.5260 0.1102 0.060 Uiso 1 1 calc R
C6 C 0.0646(4) 0.6679(14) 0.0997(5) 0.082(6) Uani 1 1 d .
H6A H 0.0598 0.7086 0.1192 0.098 Uiso 1 1 calc R
C7 C 0.0864(4) 0.7104(11) 0.0761(5) 0.067(5) Uani 1 1 d .
H7A H 0.0966 0.7801 0.0794 0.081 Uiso 1 1 calc R
C8 C 0.0928(3) 0.6510(10) 0.0481(4) 0.055(4) Uani 1 1 d .
H8A H 0.1086 0.6795 0.0329 0.065 Uiso 1 1 calc R
C9 C 0.0774(3) 0.5499(8) 0.0406(3) 0.037(3) Uani 1 1 d .
H9A H 0.0818 0.5136 0.0202 0.044 Uiso 1 1 calc R
C10 C 0.0049(2) 0.2398(7) 0.1145(2) 0.0199(18) Uani 1 1 d .
C11 C 0.0151(2) 0.2859(8) 0.1476(2) 0.024(2) Uani 1 1 d .
C12 C -0.0071(2) 0.3610(8) 0.1628(3) 0.026(2) Uani 1 1 d .
H12A H -0.0006 0.3889 0.1842 0.032 Uiso 1 1 calc R
C13 C -0.0384(2) 0.3969(8) 0.1483(2) 0.024(2) Uani 1 1 d .
C14 C -0.0487(2) 0.3465(7) 0.1178(3) 0.025(2) Uani 1 1 d .
H14A H -0.0700 0.3673 0.1080 0.030 Uiso 1 1 calc R
C15 C -0.0292(2) 0.2656(7) 0.1008(2) 0.0198(18) Uani 1 1 d .
C16 C 0.0476(2) 0.2584(8) 0.1723(3) 0.031(2) Uani 1 1 d .
C17 C 0.0740(2) 0.1749(10) 0.1599(3) 0.032(2) Uani 1 1 d .
H17A H 0.0922 0.1662 0.1770 0.049 Uiso 1 1 calc R
H17B H 0.0835 0.2017 0.1392 0.049 Uiso 1 1 calc R
H17C H 0.0629 0.1041 0.1558 0.049 Uiso 1 1 calc R
C18 C 0.0342(3) 0.2072(10) 0.2053(3) 0.036(2) Uani 1 1 d .
H18A H 0.0535 0.1894 0.2205 0.055 Uiso 1 1 calc R
H18B H 0.0214 0.1403 0.2000 0.055 Uiso 1 1 calc R
H18C H 0.0194 0.2599 0.2161 0.055 Uiso 1 1 calc R
C19 C 0.0673(3) 0.3682(9) 0.1801(4) 0.046(3) Uani 1 1 d .
H19A H 0.0831 0.3571 0.1992 0.069 Uiso 1 1 calc R
H19B H 0.0510 0.4258 0.1854 0.069 Uiso 1 1 calc R
H19C H 0.0799 0.3900 0.1605 0.069 Uiso 1 1 calc R
C20 C -0.0621(2) 0.4841(8) 0.1641(3) 0.031(2) Uani 1 1 d .
C21 C -0.0691(3) 0.5793(9) 0.1390(3) 0.041(3) Uani 1 1 d .
H21A H -0.0784 0.5495 0.1179 0.061 Uiso 1 1 calc R
H21B H -0.0479 0.6183 0.1351 0.061 Uiso 1 1 calc R
H21C H -0.0855 0.6302 0.1483 0.061 Uiso 1 1 calc R
C22 C -0.0451(3) 0.5346(9) 0.1968(3) 0.038(2) Uani 1 1 d .
H22A H -0.0220 0.5586 0.1923 0.056 Uiso 1 1 calc R
H22B H -0.0442 0.4791 0.2145 0.056 Uiso 1 1 calc R
H22C H -0.0584 0.5974 0.2040 0.056 Uiso 1 1 calc R
C23 C -0.0964(2) 0.4287(10) 0.1723(3) 0.042(3) Uani 1 1 d .
H23A H -0.1084 0.4076 0.1515 0.062 Uiso 1 1 calc R
H23B H -0.1103 0.4803 0.1846 0.062 Uiso 1 1 calc R
H23C H -0.0920 0.3634 0.1860 0.062 Uiso 1 1 calc R
C24 C -0.0488(2) 0.2138(8) 0.0691(3) 0.024(2) Uani 1 1 d .
C25 C -0.0552(3) 0.3030(10) 0.0418(3) 0.042(3) Uani 1 1 d .
H25A H -0.0351 0.3497 0.0406 0.063 Uiso 1 1 calc R
H25B H -0.0747 0.3477 0.0476 0.063 Uiso 1 1 calc R
H25C H -0.0597 0.2677 0.0202 0.063 Uiso 1 1 calc R
C26 C -0.0326(3) 0.1185(10) 0.0533(3) 0.047(3) Uani 1 1 d .
H26A H -0.0117 0.1421 0.0429 0.070 Uiso 1 1 calc R
H26B H -0.0482 0.0875 0.0361 0.070 Uiso 1 1 calc R
H26C H -0.0272 0.0628 0.0703 0.070 Uiso 1 1 calc R
C27 C -0.0846(3) 0.1717(11) 0.0798(4) 0.049(3) Uani 1 1 d .
H27A H -0.0983 0.1515 0.0599 0.073 Uiso 1 1 calc R
H27B H -0.0961 0.2298 0.0920 0.073 Uiso 1 1 calc R
H27C H -0.0816 0.1075 0.0943 0.073 Uiso 1 1 calc R
C28 C 0.1041(2) 0.2828(7) 0.0165(2) 0.0218(19) Uani 1 1 d .
C29 C 0.1364(2) 0.3316(8) 0.0296(3) 0.027(2) Uani 1 1 d .
C30 C 0.1544(2) 0.4000(8) 0.0080(2) 0.026(2) Uani 1 1 d .
H30A H 0.1753 0.4304 0.0160 0.031 Uiso 1 1 calc R
C31 C 0.1429(2) 0.4257(7) -0.0251(3) 0.025(2) Uani 1 1 d .
C32 C 0.1127(2) 0.3777(8) -0.0374(3) 0.027(2) Uani 1 1 d .
H32A H 0.1052 0.3924 -0.0597 0.033 Uiso 1 1 calc R
C33 C 0.0927(2) 0.3065(7) -0.0171(2) 0.023(2) Uani 1 1 d .
C34 C 0.1553(3) 0.3109(10) 0.0656(3) 0.037(3) Uani 1 1 d .
C35 C 0.1307(3) 0.3240(12) 0.0965(4) 0.055(3) Uani 1 1 d .
H35A H 0.1441 0.3196 0.1175 0.083 Uiso 1 1 calc R
H35B H 0.1137 0.2653 0.0957 0.083 Uiso 1 1 calc R
H35C H 0.1192 0.3951 0.0950 0.083 Uiso 1 1 calc R
C36 C 0.1837(4) 0.4030(12) 0.0730(4) 0.069(5) Uani 1 1 d .
H36A H 0.1899 0.4036 0.0969 0.104 Uiso 1 1 calc R
H36B H 0.1746 0.4749 0.0664 0.104 Uiso 1 1 calc R
H36C H 0.2038 0.3867 0.0602 0.104 Uiso 1 1 calc R
C37 C 0.1713(3) 0.1991(12) 0.0672(4) 0.063(4) Uani 1 1 d .
H37A H 0.1715 0.1722 0.0903 0.095 Uiso 1 1 calc R
H37B H 0.1946 0.2035 0.0597 0.095 Uiso 1 1 calc R
H37C H 0.1582 0.1486 0.0528 0.095 Uiso 1 1 calc R
C38 C 0.1653(2) 0.5028(8) -0.0476(3) 0.029(2) Uani 1 1 d .
C39 C 0.1643(3) 0.6178(9) -0.0311(3) 0.042(3) Uani 1 1 d .
H39A H 0.1774 0.6695 -0.0441 0.063 Uiso 1 1 calc R
H39B H 0.1740 0.6135 -0.0083 0.063 Uiso 1 1 calc R
H39C H 0.1407 0.6430 -0.0304 0.063 Uiso 1 1 calc R
C40 C 0.2027(3) 0.4598(11) -0.0481(4) 0.051(3) Uani 1 1 d .
H40A H 0.2167 0.5119 -0.0602 0.076 Uiso 1 1 calc R
H40B H 0.2032 0.3884 -0.0592 0.076 Uiso 1 1 calc R
H40C H 0.2118 0.4524 -0.0251 0.076 Uiso 1 1 calc R
C41 C 0.1505(3) 0.5103(10) -0.0841(3) 0.044(3) Uani 1 1 d .
H41A H 0.1691 0.5157 -0.0996 0.067 Uiso 1 1 calc R
H41B H 0.1360 0.5753 -0.0864 0.067 Uiso 1 1 calc R
H41C H 0.1370 0.4447 -0.0893 0.067 Uiso 1 1 calc R
C42 C 0.0594(2) 0.2652(8) -0.0377(3) 0.027(2) Uani 1 1 d .
C43 C 0.0344(2) 0.1881(9) -0.0207(3) 0.032(2) Uani 1 1 d .
H43A H 0.0154 0.1714 -0.0363 0.048 Uiso 1 1 calc R
H43B H 0.0258 0.2239 -0.0008 0.048 Uiso 1 1 calc R
H43C H 0.0460 0.1201 -0.0142 0.048 Uiso 1 1 calc R
C44 C 0.0373(2) 0.3655(9) -0.0494(3) 0.035(2) Uani 1 1 d .
H44A H 0.0196 0.3410 -0.0655 0.052 Uiso 1 1 calc R
H44B H 0.0517 0.4200 -0.0598 0.052 Uiso 1 1 calc R
H44C H 0.0266 0.3982 -0.0300 0.052 Uiso 1 1 calc R
C45 C 0.0706(2) 0.1999(8) -0.0691(2) 0.028(2) Uani 1 1 d .
H45A H 0.0505 0.1721 -0.0814 0.042 Uiso 1 1 calc R
H45B H 0.0851 0.1384 -0.0620 0.042 Uiso 1 1 calc R
H45C H 0.0833 0.2485 -0.0836 0.042 Uiso 1 1 calc R
S5 S 0.16090(5) 0.19022(18) 0.33291(6) 0.0234(5) Uani 1 1 d .
S6 S 0.21465(5) 0.22749(18) 0.28111(6) 0.0237(5) Uani 1 1 d .
S7 S 0.12899(7) 0.1835(2) 0.25098(7) 0.0352(6) Uani 1 1 d .
S8 S 0.24555(6) 0.1686(2) 0.36363(7) 0.0347(6) Uani 1 1 d .
P4 P 0.18066(5) 0.46659(18) 0.31818(6) 0.0194(5) Uani 1 1 d .
P5 P 0.15987(5) 0.25892(19) 0.28319(6) 0.0208(5) Uani 1 1 d .
P6 P 0.21288(5) 0.25046(18) 0.33504(6) 0.0204(5) Uani 1 1 d .
C46 C 0.1553(2) 0.4071(7) 0.2875(2) 0.0188(18) Uani 1 1 d .
C47 C 0.21076(19) 0.3967(6) 0.3425(2) 0.0167(17) Uani 1 1 d .
C48 C 0.1663(2) 0.6003(7) 0.3338(3) 0.0225(19) Uani 1 1 d .
H48A H 0.1418 0.6053 0.3280 0.027 Uiso 1 1 calc R
H48B H 0.1684 0.5966 0.3585 0.027 Uiso 1 1 calc R
C49 C 0.1820(2) 0.7102(7) 0.3236(3) 0.027(2) Uani 1 1 d .
C50 C 0.2074(3) 0.7567(9) 0.3454(4) 0.049(3) Uani 1 1 d .
H50A H 0.2160 0.7172 0.3643 0.059 Uiso 1 1 calc R
C51 C 0.2197(3) 0.8645(12) 0.3383(6) 0.078(5) Uani 1 1 d .
H51A H 0.2362 0.8979 0.3528 0.093 Uiso 1 1 calc R
C52 C 0.2082(4) 0.9169(11) 0.3116(6) 0.078(6) Uani 1 1 d .
H52A H 0.2172 0.9871 0.3069 0.094 Uiso 1 1 calc R
C53 C 0.1825(4) 0.8727(11) 0.2891(4) 0.071(5) Uani 1 1 d .
H53A H 0.1744 0.9127 0.2702 0.085 Uiso 1 1 calc R
C54 C 0.1695(3) 0.7670(10) 0.2963(3) 0.047(3) Uani 1 1 d .
H54A H 0.1523 0.7357 0.2822 0.057 Uiso 1 1 calc R
C55 C 0.13196(19) 0.4819(7) 0.2651(2) 0.0171(17) Uani 1 1 d .
C56 C 0.0978(2) 0.5118(8) 0.2763(2) 0.0217(19) Uani 1 1 d .
C57 C 0.0802(2) 0.6003(8) 0.2584(3) 0.027(2) Uani 1 1 d .
H57A H 0.0586 0.6224 0.2658 0.032 Uiso 1 1 calc R
C58 C 0.0934(2) 0.6547(8) 0.2307(3) 0.029(2) Uani 1 1 d .
C59 C 0.1246(2) 0.6181(8) 0.2190(3) 0.030(2) Uani 1 1 d .
H59A H 0.1331 0.6514 0.1995 0.036 Uiso 1 1 calc R
C60 C 0.1443(2) 0.5330(8) 0.2348(2) 0.0225(19) Uani 1 1 d .
C61 C 0.0765(2) 0.4652(9) 0.3055(2) 0.028(2) Uani 1 1 d .
C62 C 0.0444(2) 0.4108(10) 0.2883(3) 0.043(3) Uani 1 1 d .
H62A H 0.0349 0.4600 0.2710 0.065 Uiso 1 1 calc R
H62B H 0.0274 0.3971 0.3050 0.065 Uiso 1 1 calc R
H62C H 0.0508 0.3413 0.2780 0.065 Uiso 1 1 calc R
C63 C 0.0930(3) 0.3741(11) 0.3282(3) 0.050(3) Uani 1 1 d .
H63A H 0.1155 0.3981 0.3363 0.075 Uiso 1 1 calc R
H63B H 0.0951 0.3064 0.3153 0.075 Uiso 1 1 calc R
H63C H 0.0787 0.3608 0.3473 0.075 Uiso 1 1 calc R
C64 C 0.0647(3) 0.5610(10) 0.3285(3) 0.040(3) Uani 1 1 d .
H64A H 0.0525 0.6160 0.3149 0.061 Uiso 1 1 calc R
H64B H 0.0846 0.5948 0.3397 0.061 Uiso 1 1 calc R
H64C H 0.0497 0.5318 0.3453 0.061 Uiso 1 1 calc R
C65 C 0.0724(3) 0.7524(9) 0.2128(3) 0.046(3) Uani 1 1 d .
C66 C 0.0625(6) 0.8365(16) 0.2373(4) 0.108(8) Uani 1 1 d .
H66A H 0.0602 0.9076 0.2261 0.163 Uiso 1 1 calc R
H66B H 0.0799 0.8413 0.2553 0.163 Uiso 1 1 calc R
H66C H 0.0407 0.8162 0.2467 0.163 Uiso 1 1 calc R
C67 C 0.0398(4) 0.7024(12) 0.1964(5) 0.077(5) Uani 1 1 d .
H67A H 0.0272 0.7595 0.1841 0.116 Uiso 1 1 calc R
H67B H 0.0256 0.6722 0.2138 0.116 Uiso 1 1 calc R
H67C H 0.0460 0.6440 0.1810 0.116 Uiso 1 1 calc R
C68 C 0.0938(4) 0.8039(13) 0.1832(4) 0.072(4) Uani 1 1 d .
H68A H 0.0794 0.8542 0.1700 0.108 Uiso 1 1 calc R
H68B H 0.1018 0.7449 0.1688 0.108 Uiso 1 1 calc R
H68C H 0.1134 0.8440 0.1928 0.108 Uiso 1 1 calc R
C69 C 0.1788(2) 0.5067(9) 0.2170(3) 0.035(2) Uani 1 1 d .
C70 C 0.1802(5) 0.5548(18) 0.1807(4) 0.105(8) Uani 1 1 d .
H70A H 0.1889 0.4988 0.1656 0.158 Uiso 1 1 calc R
H70B H 0.1953 0.6186 0.1808 0.158 Uiso 1 1 calc R
H70C H 0.1574 0.5770 0.1729 0.158 Uiso 1 1 calc R
C71 C 0.1852(6) 0.3881(15) 0.2128(6) 0.138(11) Uani 1 1 d .
H71A H 0.1874 0.3531 0.2347 0.207 Uiso 1 1 calc R
H71B H 0.2061 0.3776 0.2007 0.207 Uiso 1 1 calc R
H71C H 0.1662 0.3549 0.2000 0.207 Uiso 1 1 calc R
C72 C 0.2102(4) 0.542(2) 0.2389(5) 0.127(10) Uani 1 1 d .
H72A H 0.2059 0.6141 0.2488 0.190 Uiso 1 1 calc R
H72B H 0.2301 0.5470 0.2250 0.190 Uiso 1 1 calc R
H72C H 0.2144 0.4883 0.2566 0.190 Uiso 1 1 calc R
C73 C 0.23256(19) 0.4616(7) 0.3695(2) 0.0183(18) Uani 1 1 d .
C74 C 0.2208(2) 0.4796(8) 0.4019(3) 0.025(2) Uani 1 1 d .
C75 C 0.2391(2) 0.5601(8) 0.4232(3) 0.029(2) Uani 1 1 d .
H75A H 0.2304 0.5773 0.4444 0.035 Uiso 1 1 calc R
C76 C 0.2690(2) 0.6126(8) 0.4135(3) 0.026(2) Uani 1 1 d .
C77 C 0.2805(2) 0.5872(8) 0.3829(3) 0.025(2) Uani 1 1 d .
H77A H 0.3009 0.6219 0.3766 0.030 Uiso 1 1 calc R
C78 C 0.2647(2) 0.5121(8) 0.3590(3) 0.026(2) Uani 1 1 d .
C79 C 0.1905(2) 0.4266(8) 0.4218(2) 0.026(2) Uani 1 1 d .
C80 C 0.2057(3) 0.3743(9) 0.4544(3) 0.040(3) Uani 1 1 d .
H80A H 0.1873 0.3450 0.4676 0.060 Uiso 1 1 calc R
H80B H 0.2181 0.4302 0.4675 0.060 Uiso 1 1 calc R
H80C H 0.2212 0.3150 0.4488 0.060 Uiso 1 1 calc R
C81 C 0.1639(3) 0.5178(11) 0.4313(3) 0.044(3) Uani 1 1 d .
H81A H 0.1445 0.4832 0.4418 0.065 Uiso 1 1 calc R
H81B H 0.1560 0.5566 0.4111 0.065 Uiso 1 1 calc R
H81C H 0.1746 0.5698 0.4470 0.065 Uiso 1 1 calc R
C82 C 0.1701(3) 0.3346(10) 0.4032(3) 0.040(3) Uani 1 1 d .
H82A H 0.1538 0.3025 0.4182 0.061 Uiso 1 1 calc R
H82B H 0.1858 0.2777 0.3960 0.061 Uiso 1 1 calc R
H82C H 0.1580 0.3656 0.3836 0.061 Uiso 1 1 calc R
C83 C 0.2867(2) 0.6969(9) 0.4386(3) 0.037(3) Uani 1 1 d .
C84 C 0.2623(3) 0.7940(9) 0.4451(4) 0.048(3) Uani 1 1 d .
H84A H 0.2746 0.8513 0.4577 0.072 Uiso 1 1 calc R
H84B H 0.2432 0.7680 0.4580 0.072 Uiso 1 1 calc R
H84C H 0.2537 0.8239 0.4238 0.072 Uiso 1 1 calc R
C85 C 0.2956(3) 0.6350(10) 0.4726(3) 0.051(3) Uani 1 1 d .
H85A H 0.3040 0.6878 0.4893 0.076 Uiso 1 1 calc R
H85B H 0.3131 0.5799 0.4689 0.076 Uiso 1 1 calc R
H85C H 0.2752 0.5989 0.4805 0.076 Uiso 1 1 calc R
C86 C 0.3202(3) 0.7416(13) 0.4249(4) 0.068(4) Uani 1 1 d .
H86A H 0.3328 0.7812 0.4426 0.102 Uiso 1 1 calc R
H86B H 0.3151 0.7914 0.4062 0.102 Uiso 1 1 calc R
H86C H 0.3340 0.6805 0.4171 0.102 Uiso 1 1 calc R
C87 C 0.2845(2) 0.4973(9) 0.3259(3) 0.035(3) Uani 1 1 d .
C88 C 0.3237(4) 0.493(3) 0.3338(6) 0.182(17) Uani 1 1 d .
H88A H 0.3304 0.4169 0.3387 0.273 Uiso 1 1 calc R
H88B H 0.3293 0.5389 0.3532 0.273 Uiso 1 1 calc R
H88C H 0.3358 0.5192 0.3145 0.273 Uiso 1 1 calc R
C89 C 0.2774(4) 0.3992(13) 0.3049(5) 0.087(6) Uani 1 1 d .
H89A H 0.2788 0.3333 0.3189 0.131 Uiso 1 1 calc R
H89B H 0.2942 0.3945 0.2875 0.131 Uiso 1 1 calc R
H89C H 0.2547 0.4049 0.2945 0.131 Uiso 1 1 calc R
C90 C 0.2775(9) 0.6043(18) 0.3046(6) 0.177(16) Uani 1 1 d .
H90A H 0.2551 0.5995 0.2935 0.265 Uiso 1 1 calc R
H90B H 0.2948 0.6115 0.2878 0.265 Uiso 1 1 calc R
H90C H 0.2784 0.6683 0.3194 0.265 Uiso 1 1 calc R

loop_
_atom_site_aniso_label
_atom_site_aniso_U_11
_atom_site_aniso_U_22
_atom_site_aniso_U_33
_atom_site_aniso_U_23
_atom_site_aniso_U_13
_atom_site_aniso_U_12
S1 0.0311(11) 0.0245(11) 0.0272(15) -0.0035(10) 0.0022(9) -0.0052(9)
S2 0.0269(10) 0.0280(12) 0.0306(16) 0.0017(11) -0.0016(9) 0.0059(9)
S3 0.0369(12) 0.0336(13) 0.0355(17) 0.0101(12) 0.0076(11) -0.0004(10)
S4 0.0343(12) 0.0426(15) 0.0397(18) -0.0043(13) 0.0111(11) 0.0064(10)
P1 0.0280(11) 0.0189(11) 0.0213(15) 0.0021(10) 0.0010(9) 0.0025(8)
P2 0.0234(10) 0.0202(11) 0.0312(16) -0.0020(10) 0.0001(9) 0.0019(8)
P3 0.0274(11) 0.0218(11) 0.0227(15) -0.0021(10) 0.0011(9) -0.0004(8)
C1 0.020(4) 0.023(4) 0.008(5) -0.004(4) -0.007(3) 0.002(3)
C2 0.026(4) 0.017(4) 0.019(5) -0.002(4) -0.001(3) -0.003(3)
C3 0.036(5) 0.024(5) 0.016(5) -0.003(4) -0.001(4) 0.005(4)
C4 0.032(5) 0.020(5) 0.037(7) -0.008(4) -0.002(4) 0.011(4)
C5 0.049(6) 0.047(7) 0.052(9) -0.002(6) -0.011(6) 0.008(5)
C6 0.089(11) 0.067(10) 0.087(14) -0.047(10) -0.035(10) 0.014(9)
C7 0.069(9) 0.026(6) 0.105(14) -0.028(8) -0.021(9) -0.008(6)
C8 0.043(6) 0.029(6) 0.091(12) 0.008(7) -0.020(6) -0.009(5)
C9 0.040(5) 0.022(5) 0.048(8) -0.002(5) -0.005(5) -0.002(4)
C10 0.027(4) 0.016(4) 0.017(5) -0.002(4) -0.003(3) 0.001(3)
C11 0.025(4) 0.034(5) 0.011(5) 0.000(4) -0.007(3) 0.002(3)
C12 0.038(5) 0.028(5) 0.014(5) -0.003(4) 0.000(4) 0.000(4)
C13 0.028(4) 0.024(4) 0.022(6) 0.000(4) 0.006(4) -0.001(3)
C14 0.026(4) 0.022(5) 0.028(6) 0.002(4) -0.001(4) 0.007(3)
C15 0.024(4) 0.023(4) 0.012(5) 0.002(4) -0.003(3) -0.001(3)
C16 0.026(4) 0.033(5) 0.033(7) -0.011(5) -0.011(4) 0.003(4)
C17 0.030(4) 0.057(7) 0.010(5) -0.006(5) -0.012(4) 0.009(4)
C18 0.046(6) 0.043(6) 0.019(6) 0.003(5) -0.008(4) 0.005(5)
C19 0.035(5) 0.031(6) 0.070(10) -0.010(6) -0.015(5) 0.002(4)
C20 0.034(5) 0.025(5) 0.033(7) -0.006(4) 0.003(4) 0.008(4)
C21 0.053(6) 0.029(5) 0.039(8) -0.003(5) 0.003(5) 0.009(5)
C22 0.048(6) 0.039(6) 0.025(6) -0.005(5) 0.005(4) 0.009(5)
C23 0.027(5) 0.055(7) 0.043(8) -0.007(6) 0.009(4) 0.008(4)
C24 0.018(4) 0.026(5) 0.028(6) -0.007(4) -0.003(3) 0.000(3)
C25 0.054(6) 0.043(6) 0.028(7) -0.001(5) -0.015(5) -0.007(5)
C26 0.043(6) 0.046(7) 0.052(9) -0.009(6) -0.010(5) 0.005(5)
C27 0.030(5) 0.050(7) 0.066(9) -0.001(6) 0.004(5) -0.009(5)
C28 0.026(4) 0.018(4) 0.021(6) -0.007(4) -0.008(3) -0.004(3)
C29 0.025(4) 0.033(5) 0.022(6) 0.003(4) -0.004(4) -0.003(4)
C30 0.026(4) 0.037(5) 0.014(5) -0.011(4) -0.004(3) -0.008(4)
C31 0.026(4) 0.018(4) 0.031(6) -0.007(4) 0.012(4) -0.008(3)
C32 0.026(4) 0.031(5) 0.025(6) -0.007(4) -0.001(4) -0.001(4)
C33 0.025(4) 0.019(4) 0.025(6) -0.003(4) -0.001(4) -0.001(3)
C34 0.037(5) 0.051(7) 0.022(6) 0.014(5) -0.014(4) -0.021(5)
C35 0.054(7) 0.058(8) 0.053(9) -0.012(7) -0.018(6) 0.000(6)
C36 0.081(9) 0.059(9) 0.064(10) 0.028(8) -0.041(8) -0.040(7)
C37 0.058(7) 0.060(9) 0.070(11) 0.012(8) -0.038(7) 0.003(6)
C38 0.030(4) 0.032(5) 0.026(6) 0.002(4) 0.001(4) -0.015(4)
C39 0.054(6) 0.032(6) 0.040(8) 0.001(5) 0.004(5) -0.012(5)
C40 0.034(5) 0.059(8) 0.059(9) 0.011(7) 0.008(5) -0.020(5)
C41 0.055(6) 0.040(6) 0.039(8) 0.002(5) 0.013(5) -0.017(5)
C42 0.023(4) 0.030(5) 0.027(6) 0.009(4) -0.009(4) -0.008(3)
C43 0.029(4) 0.035(5) 0.031(6) 0.012(5) -0.009(4) -0.014(4)
C44 0.027(4) 0.036(6) 0.042(7) 0.010(5) -0.002(4) 0.003(4)
C45 0.036(5) 0.029(5) 0.018(6) 0.002(4) -0.007(4) -0.012(4)
S5 0.0255(10) 0.0221(11) 0.0225(14) 0.0028(10) -0.0022(8) -0.0061(8)
S6 0.0254(10) 0.0212(11) 0.0245(14) -0.0026(9) 0.0033(9) 0.0014(8)
S7 0.0424(13) 0.0337(13) 0.0283(16) -0.0077(12) -0.0138(11) -0.0062(10)
S8 0.0353(12) 0.0302(13) 0.0378(18) 0.0067(12) -0.0114(11) 0.0024(10)
P4 0.0207(9) 0.0169(10) 0.0204(14) -0.0006(9) -0.0012(8) -0.0018(8)
P5 0.0223(10) 0.0199(11) 0.0199(14) -0.0018(10) -0.0026(8) -0.0015(8)
P6 0.0229(10) 0.0187(11) 0.0194(14) 0.0006(10) -0.0016(8) -0.0014(8)
C46 0.021(4) 0.017(4) 0.019(5) -0.002(4) 0.005(3) 0.000(3)
C47 0.022(4) 0.011(4) 0.017(5) -0.004(3) 0.005(3) -0.004(3)
C48 0.027(4) 0.019(4) 0.023(6) 0.001(4) 0.007(3) -0.002(3)
C49 0.028(4) 0.017(4) 0.036(7) -0.002(4) 0.009(4) -0.002(3)
C50 0.044(6) 0.025(5) 0.078(10) -0.006(6) -0.004(6) 0.003(4)
C51 0.048(7) 0.031(7) 0.155(19) -0.008(9) 0.011(9) -0.013(6)
C52 0.075(10) 0.023(6) 0.140(17) -0.005(9) 0.063(11) -0.017(7)
C53 0.110(12) 0.038(7) 0.067(11) 0.031(7) 0.052(9) 0.036(8)
C54 0.067(7) 0.038(6) 0.038(8) 0.001(6) 0.009(6) 0.018(5)
C55 0.022(4) 0.015(4) 0.014(5) 0.001(3) -0.002(3) 0.000(3)
C56 0.020(4) 0.027(5) 0.018(5) -0.006(4) 0.001(3) 0.002(3)
C57 0.027(4) 0.026(5) 0.028(6) -0.006(4) 0.000(4) 0.007(3)
C58 0.032(4) 0.023(5) 0.031(6) -0.001(4) -0.011(4) 0.010(4)
C59 0.033(5) 0.031(5) 0.027(6) 0.008(4) 0.000(4) -0.001(4)
C60 0.021(4) 0.030(5) 0.017(5) 0.002(4) -0.002(3) 0.004(3)
C61 0.026(4) 0.043(6) 0.014(5) 0.000(4) 0.004(3) 0.003(4)
C62 0.030(5) 0.054(7) 0.045(8) -0.005(6) 0.008(5) -0.016(5)
C63 0.036(5) 0.058(8) 0.060(9) 0.019(6) 0.030(5) 0.010(5)
C64 0.037(5) 0.052(7) 0.033(7) -0.005(5) 0.016(4) -0.006(5)
C65 0.046(6) 0.027(5) 0.064(9) 0.008(6) -0.010(5) 0.018(4)
C66 0.180(19) 0.094(13) 0.052(11) 0.013(9) 0.018(11) 0.104(14)
C67 0.079(10) 0.049(8) 0.101(14) 0.022(9) -0.036(9) 0.007(7)
C68 0.074(9) 0.058(9) 0.083(12) 0.032(8) -0.007(8) 0.001(7)
C69 0.027(4) 0.044(6) 0.035(7) 0.006(5) 0.013(4) 0.003(4)
C70 0.111(13) 0.148(18) 0.060(11) 0.074(12) 0.054(10) 0.082(13)
C71 0.19(2) 0.079(12) 0.16(2) 0.064(13) 0.153(18) 0.089(14)
C72 0.055(9) 0.23(3) 0.094(15) -0.046(16) 0.044(9) -0.055(13)
C73 0.018(4) 0.024(4) 0.012(5) -0.001(4) -0.003(3) -0.004(3)
C74 0.023(4) 0.025(5) 0.025(6) -0.002(4) -0.003(3) 0.001(3)
C75 0.028(4) 0.023(5) 0.036(7) -0.009(4) 0.001(4) -0.003(3)
C76 0.024(4) 0.022(4) 0.030(6) -0.011(4) 0.002(4) 0.000(3)
C77 0.022(4) 0.028(5) 0.026(6) -0.001(4) -0.005(4) -0.010(3)
C78 0.019(4) 0.024(5) 0.035(6) -0.001(4) -0.002(4) -0.002(3)
C79 0.030(4) 0.039(5) 0.009(5) -0.003(4) 0.003(3) -0.004(4)
C80 0.054(6) 0.036(6) 0.030(7) 0.006(5) 0.000(5) -0.012(5)
C81 0.034(5) 0.057(7) 0.040(8) -0.004(6) 0.010(5) -0.004(5)
C82 0.039(5) 0.055(7) 0.027(7) 0.000(5) 0.005(4) -0.021(5)
C83 0.027(4) 0.040(6) 0.044(7) -0.027(5) 0.006(4) -0.002(4)
C84 0.041(6) 0.036(6) 0.067(10) -0.023(6) -0.008(5) -0.003(5)
C85 0.052(6) 0.048(7) 0.050(9) -0.016(6) -0.020(6) 0.003(5)
C86 0.046(7) 0.068(9) 0.090(12) -0.039(8) 0.015(7) -0.038(6)
C87 0.026(4) 0.048(6) 0.032(7) -0.007(5) 0.011(4) -0.014(4)
C88 0.033(7) 0.37(4) 0.15(2) -0.17(3) 0.046(10) -0.072(14)
C89 0.088(10) 0.060(9) 0.120(15) -0.032(9) 0.083(10) -0.038(8)
C90 0.35(4) 0.075(14) 0.114(19) 0.036(13) 0.16(2) 0.07(2)

loop_
_atom_type_symbol
_atom_type_description
_atom_type_scat_dispersion_real
_atom_type_scat_dispersion_imag
_atom_type_scat_source
C C 0.0033 0.0016 'International Tables Vol C Tables 4.2.6.8 and 6.1.1.4'
H H 0.0000 0.0000 'International Tables Vol C Tables 4.2.6.8 and 6.1.1.4'
P P 0.1023 0.0942 'International Tables Vol C Tables 4.2.6.8 and 6.1.1.4'
S S 0.1246 0.1234 'International Tables Vol C Tables 4.2.6.8 and 6.1.1.4'

loop_
_geom_angle_atom_site_label_1
_geom_angle_atom_site_label_2
_geom_angle_atom_site_label_3
_geom_angle
P2 S1 P3 82.95(12)
P3 S2 P2 81.51(12)
C2 P1 C1 124.4(4)
C2 P1 C3 118.1(5)
C1 P1 C3 115.6(4)
C1 P2 S3 116.3(3)
C1 P2 S1 106.5(3)
S3 P2 S1 115.76(15)
C1 P2 S2 107.4(3)
S3 P2 S2 117.64(15)
S1 P2 S2 89.88(13)
C2 P3 S4 116.4(3)
C2 P3 S1 108.2(3)
S4 P3 S1 113.68(16)
C2 P3 S2 105.7(3)
S4 P3 S2 119.54(16)
S1 P3 S2 89.94(13)
C10 C1 P1 119.1(6)
C10 C1 P2 126.1(6)
P1 C1 P2 114.8(5)
C28 C2 P1 122.0(6)
C28 C2 P3 122.5(6)
P1 C2 P3 115.6(5)
C4 C3 P1 122.2(6)
C9 C4 C5 120.2(10)
C9 C4 C3 122.3(9)
C5 C4 C3 117.3(10)
C4 C5 C6 117.7(14)
C7 C6 C5 119.4(14)
C8 C7 C6 119.6(12)
C7 C8 C9 123.4(14)
C4 C9 C8 119.5(12)
C15 C10 C11 117.9(8)
C15 C10 C1 120.8(8)
C11 C10 C1 120.6(7)
C12 C11 C10 118.5(8)
C12 C11 C16 110.9(8)
C10 C11 C16 130.4(8)
C13 C12 C11 124.4(9)
C12 C13 C14 116.2(8)
C12 C13 C20 124.6(9)
C14 C13 C20 119.1(8)
C13 C14 C15 124.3(8)
C14 C15 C10 118.1(8)
C14 C15 C24 113.3(7)
C10 C15 C24 128.6(8)
C17 C16 C18 104.9(8)
C17 C16 C19 107.0(8)
C18 C16 C19 110.4(9)
C17 C16 C11 117.7(8)
C18 C16 C11 108.2(8)
C19 C16 C11 108.5(8)
C21 C20 C23 108.9(9)
C21 C20 C13 110.0(9)
C23 C20 C13 109.0(8)
C21 C20 C22 107.8(9)
C23 C20 C22 110.0(9)
C13 C20 C22 111.1(8)
C26 C24 C25 108.1(10)
C26 C24 C27 105.4(9)
C25 C24 C27 107.3(8)
C26 C24 C15 116.5(8)
C25 C24 C15 110.0(8)
C27 C24 C15 109.0(8)
C33 C28 C29 119.2(8)
C33 C28 C2 121.7(7)
C29 C28 C2 119.0(8)
C30 C29 C28 117.7(9)
C30 C29 C34 114.3(7)
C28 C29 C34 127.9(8)
C29 C30 C31 123.4(8)
C32 C31 C30 118.5(8)
C32 C31 C38 121.9(9)
C30 C31 C38 119.6(8)
C31 C32 C33 121.8(9)
C28 C33 C32 119.3(8)
C28 C33 C42 130.1(8)
C32 C33 C42 110.6(8)
C37 C34 C35 108.8(11)
C37 C34 C36 109.8(10)
C35 C34 C36 103.1(11)
C37 C34 C29 111.0(10)
C35 C34 C29 113.4(8)
C36 C34 C29 110.5(9)
C39 C38 C41 109.4(9)
C39 C38 C40 110.2(8)
C41 C38 C40 109.3(9)
C39 C38 C31 105.6(8)
C41 C38 C31 111.7(7)
C40 C38 C31 110.5(8)
C43 C42 C44 104.5(7)
C43 C42 C45 104.4(8)
C44 C42 C45 109.3(8)
C43 C42 C33 119.2(8)
C44 C42 C33 110.1(8)
C45 C42 C33 108.9(7)
P5 S5 P6 83.80(11)
P6 S6 P5 82.75(11)
C46 P4 C47 124.3(4)
C46 P4 C48 116.1(4)
C47 P4 C48 117.2(4)
C46 P5 S7 117.6(3)
C46 P5 S5 107.2(3)
S7 P5 S5 114.43(15)
C46 P5 S6 106.1(3)
S7 P5 S6 118.61(15)
S5 P5 S6 88.90(12)
C47 P6 S8 115.9(3)
C47 P6 S5 106.9(3)
S8 P6 S5 116.62(15)
C47 P6 S6 107.1(3)
S8 P6 S6 117.90(15)
S5 P6 S6 88.92(12)
C55 C46 P4 118.8(6)
C55 C46 P5 125.7(6)
P4 C46 P5 115.4(5)
C73 C47 P4 119.0(6)
C73 C47 P6 125.7(6)
P4 C47 P6 115.3(5)
C49 C48 P4 123.3(6)
C54 C49 C50 120.8(10)
C54 C49 C48 121.0(9)
C50 C49 C48 117.8(10)
C49 C50 C51 118.7(13)
C52 C51 C50 119.9(15)
C51 C52 C53 122.9(12)
C54 C53 C52 117.8(13)
C49 C54 C53 119.8(13)
C60 C55 C56 118.7(7)
C60 C55 C46 121.4(7)
C56 C55 C46 119.6(8)
C57 C56 C55 117.1(8)
C57 C56 C61 112.1(7)
C55 C56 C61 130.8(8)
C58 C57 C56 123.5(8)
C59 C58 C57 117.9(8)
C59 C58 C65 122.1(10)
C57 C58 C65 120.0(9)
C58 C59 C60 123.3(9)
C59 C60 C55 119.1(8)
C59 C60 C69 113.9(8)
C55 C60 C69 127.0(8)
C63 C61 C62 105.5(9)
C63 C61 C56 118.0(7)
C62 C61 C56 105.8(8)
C63 C61 C64 108.2(9)
C62 C61 C64 108.7(8)
C56 C61 C64 110.2(8)
C66 C65 C67 108.6(14)
C66 C65 C58 111.4(11)
C67 C65 C58 107.7(9)
C66 C65 C68 112.0(13)
C67 C65 C68 106.9(12)
C58 C65 C68 110.0(9)
C71 C69 C72 101.7(17)
C71 C69 C70 104.3(13)
C72 C69 C70 111.3(13)
C71 C69 C60 113.6(10)
C72 C69 C60 111.5(10)
C70 C69 C60 113.6(9)
C74 C73 C78 120.4(8)
C74 C73 C47 121.5(7)
C78 C73 C47 117.8(8)
C73 C74 C75 118.0(8)
C73 C74 C79 132.2(8)
C75 C74 C79 109.8(8)
C76 C75 C74 122.6(9)
C77 C76 C75 117.2(8)
C77 C76 C83 124.4(8)
C75 C76 C83 118.4(9)
C76 C77 C78 126.0(8)
C77 C78 C73 115.4(9)
C77 C78 C87 114.4(8)
C73 C78 C87 130.2(8)
C82 C79 C80 106.5(9)
C82 C79 C81 106.7(8)
C80 C79 C81 108.9(9)
C82 C79 C74 115.8(8)
C80 C79 C74 108.2(7)
C81 C79 C74 110.5(8)
C86 C83 C84 109.4(10)
C86 C83 C76 111.6(9)
C84 C83 C76 109.9(8)
C86 C83 C85 107.9(10)
C84 C83 C85 109.7(10)
C76 C83 C85 108.3(9)
C89 C87 C88 104.3(13)
C89 C87 C78 118.8(8)
C88 C87 C78 110.4(11)
C89 C87 C90 109.7(16)
C88 C87 C90 107(2)
C78 C87 C90 106.2(10)

loop_
_geom_bond_atom_site_label_1
_geom_bond_atom_site_label_2
_geom_bond_distance
S1 P2 2.123(4)
S1 P3 2.124(3)
S2 P3 2.153(4)
S2 P2 2.156(3)
S3 P2 1.929(4)
S4 P3 1.922(4)
P1 C2 1.677(9)
P1 C1 1.690(9)
P1 C3 1.816(9)
P2 C1 1.805(9)
P3 C2 1.791(9)
C1 C10 1.495(12)
C2 C28 1.528(13)
C3 C4 1.504(13)
C4 C9 1.368(15)
C4 C5 1.407(17)
C5 C6 1.46(2)
C6 C7 1.37(3)
C7 C8 1.34(2)
C8 C9 1.376(15)
C10 C15 1.437(11)
C10 C11 1.452(13)
C11 C12 1.392(13)
C11 C16 1.594(12)
C12 C13 1.386(13)
C13 C14 1.385(14)
C13 C20 1.534(13)
C14 C15 1.411(12)
C15 C24 1.566(12)
C16 C17 1.520(13)
C16 C18 1.541(15)
C16 C19 1.541(14)
C20 C21 1.524(15)
C20 C23 1.525(14)
C20 C22 1.545(15)
C24 C26 1.451(14)
C24 C25 1.524(15)
C24 C27 1.545(13)
C28 C33 1.406(13)
C28 C29 1.453(12)
C29 C30 1.385(14)
C29 C34 1.588(14)
C30 C31 1.392(14)
C31 C32 1.373(12)
C31 C38 1.561(12)
C32 C33 1.417(13)
C33 C42 1.575(12)
C34 C37 1.474(18)
C34 C35 1.573(18)
C34 C36 1.574(14)
C38 C39 1.523(15)
C38 C41 1.525(16)
C38 C40 1.538(15)
C42 C43 1.509(12)
C42 C44 1.533(13)
C42 C45 1.534(15)
S5 P5 2.117(3)
S5 P6 2.133(3)
S6 P6 2.139(3)
S6 P5 2.155(3)
S7 P5 1.931(3)
S8 P6 1.927(3)
P4 C46 1.683(9)
P4 C47 1.699(9)
P4 C48 1.807(9)
P5 C46 1.790(8)
P6 C47 1.776(8)
C46 C55 1.528(12)
C47 C73 1.540(11)
C48 C49 1.508(12)
C49 C54 1.347(16)
C49 C50 1.393(15)
C50 C51 1.407(18)
C51 C52 1.29(2)
C52 C53 1.41(2)
C53 C54 1.392(19)
C55 C60 1.433(13)
C55 C56 1.450(11)
C56 C57 1.431(13)
C56 C61 1.538(13)
C57 C58 1.379(15)
C58 C59 1.378(13)
C58 C65 1.575(13)
C59 C60 1.403(13)
C60 C69 1.559(12)
C61 C63 1.532(15)
C61 C62 1.539(13)
C61 C64 1.540(15)
C65 C66 1.45(2)
C65 C67 1.517(18)
C65 C68 1.58(2)
C69 C71 1.45(2)
C69 C72 1.52(2)
C69 C70 1.540(18)
C73 C74 1.381(13)
C73 C78 1.453(11)
C74 C75 1.445(13)
C74 C79 1.568(13)
C75 C76 1.379(13)
C76 C77 1.332(14)
C76 C83 1.552(13)
C77 C78 1.422(13)
C78 C87 1.541(14)
C79 C82 1.524(14)
C79 C80 1.525(14)
C79 C81 1.554(15)
C83 C86 1.518(15)
C83 C84 1.524(14)
C83 C85 1.555(18)
C87 C89 1.454(18)
C87 C88 1.538(18)
C87 C90 1.55(2)

loop_
_geom_torsion_atom_site_label_1
_geom_torsion_atom_site_label_2
_geom_torsion_atom_site_label_3
_geom_torsion_atom_site_label_4
_geom_torsion
P3 S1 P2 C1 78.6(3)
P3 S1 P2 S3 -150.47(15)
P3 S1 P2 S2 -29.53(12)
P3 S2 P2 C1 -78.0(3)
P3 S2 P2 S3 148.51(17)
P3 S2 P2 S1 29.20(12)
P2 S1 P3 C2 -76.9(3)
P2 S1 P3 S4 152.11(17)
P2 S1 P3 S2 29.57(12)
P2 S2 P3 C2 79.7(3)
P2 S2 P3 S4 -146.66(17)
P2 S2 P3 S1 -29.19(12)
C2 P1 C1 C10 179.8(6)
C3 P1 C1 C10 -16.6(8)
C2 P1 C1 P2 0.6(7)
C3 P1 C1 P2 164.2(4)
S3 P2 C1 C10 1.2(8)
S1 P2 C1 C10 131.9(7)
S2 P2 C1 C10 -132.9(6)
S3 P2 C1 P1 -179.7(3)
S1 P2 C1 P1 -49.0(5)
S2 P2 C1 P1 46.1(5)
C1 P1 C2 C28 -177.2(6)
C3 P1 C2 C28 19.6(9)
C1 P1 C2 P3 1.8(8)
C3 P1 C2 P3 -161.4(5)
S4 P3 C2 C28 -6.9(8)
S1 P3 C2 C28 -136.4(6)
S2 P3 C2 C28 128.4(7)
S4 P3 C2 P1 174.1(4)
S1 P3 C2 P1 44.6(6)
S2 P3 C2 P1 -50.6(5)
C2 P1 C3 C4 -76.3(9)
C1 P1 C3 C4 119.0(8)
P1 C3 C4 C9 89.1(11)
P1 C3 C4 C5 -95.9(10)
C9 C4 C5 C6 3.0(16)
C3 C4 C5 C6 -172.2(10)
C4 C5 C6 C7 -3(2)
C5 C6 C7 C8 0(2)
C6 C7 C8 C9 3(2)
C5 C4 C9 C8 0.2(15)
C3 C4 C9 C8 175.1(9)
C7 C8 C9 C4 -3.5(18)
P1 C1 C10 C15 80.9(9)
P2 C1 C10 C15 -100.1(9)
P1 C1 C10 C11 -89.3(9)
P2 C1 C10 C11 89.8(9)
C15 C10 C11 C12 -6.2(13)
C1 C10 C11 C12 164.3(8)
C15 C10 C11 C16 168.8(9)
C1 C10 C11 C16 -20.8(14)
C10 C11 C12 C13 -1.2(14)
C16 C11 C12 C13 -177.0(9)
C11 C12 C13 C14 5.4(14)
C11 C12 C13 C20 -176.8(9)
C12 C13 C14 C15 -2.2(14)
C20 C13 C14 C15 179.8(9)
C13 C14 C15 C10 -5.0(14)
C13 C14 C15 C24 173.9(8)
C11 C10 C15 C14 9.0(12)
C1 C10 C15 C14 -161.5(8)
C11 C10 C15 C24 -169.7(8)
C1 C10 C15 C24 19.9(14)
C12 C11 C16 C17 178.3(9)
C10 C11 C16 C17 3.1(15)
C12 C11 C16 C18 59.8(10)
C10 C11 C16 C18 -115.5(11)
C12 C11 C16 C19 -60.1(11)
C10 C11 C16 C19 124.7(11)
C12 C13 C20 C21 124.4(10)
C14 C13 C20 C21 -57.8(11)
C12 C13 C20 C23 -116.2(10)
C14 C13 C20 C23 61.6(12)
C12 C13 C20 C22 5.2(13)
C14 C13 C20 C22 -177.0(9)
C14 C15 C24 C26 -171.1(9)
C10 C15 C24 C26 7.6(14)
C14 C15 C24 C25 65.4(10)
C10 C15 C24 C25 -115.9(10)
C14 C15 C24 C27 -52.0(11)
C10 C15 C24 C27 126.7(10)
P1 C2 C28 C33 -90.5(10)
P3 C2 C28 C33 90.6(9)
P1 C2 C28 C29 88.8(9)
P3 C2 C28 C29 -90.1(10)
C33 C28 C29 C30 0.1(13)
C2 C28 C29 C30 -179.3(8)
C33 C28 C29 C34 -176.0(9)
C2 C28 C29 C34 4.7(14)
C28 C29 C30 C31 1.3(14)
C34 C29 C30 C31 177.9(9)
C29 C30 C31 C32 -2.4(14)
C29 C30 C31 C38 -179.4(9)
C30 C31 C32 C33 2.1(13)
C38 C31 C32 C33 179.1(8)
C29 C28 C33 C32 -0.3(13)
C2 C28 C33 C32 179.0(8)
C29 C28 C33 C42 179.5(9)
C2 C28 C33 C42 -1.2(14)
C31 C32 C33 C28 -0.8(13)
C31 C32 C33 C42 179.3(8)
C30 C29 C34 C37 -103.2(11)
C28 C29 C34 C37 72.9(14)
C30 C29 C34 C35 133.9(10)
C28 C29 C34 C35 -49.9(15)
C30 C29 C34 C36 18.8(14)
C28 C29 C34 C36 -165.0(11)
C32 C31 C38 C39 115.5(10)
C30 C31 C38 C39 -67.6(11)
C32 C31 C38 C41 -3.4(13)
C30 C31 C38 C41 173.5(9)
C32 C31 C38 C40 -125.4(10)
C30 C31 C38 C40 51.6(12)
C28 C33 C42 C43 0.2(15)
C32 C33 C42 C43 -180.0(9)
C28 C33 C42 C44 120.9(10)
C32 C33 C42 C44 -59.3(10)
C28 C33 C42 C45 -119.3(10)
C32 C33 C42 C45 60.5(9)
P6 S5 P5 C46 -77.2(3)
P6 S5 P5 S7 150.44(15)
P6 S5 P5 S6 29.29(11)
P6 S6 P5 C46 78.3(3)
P6 S6 P5 S7 -146.70(17)
P6 S6 P5 S5 -29.27(11)
P5 S5 P6 C47 78.0(3)
P5 S5 P6 S8 -150.47(16)
P5 S5 P6 S6 -29.54(12)
P5 S6 P6 C47 -78.3(3)
P5 S6 P6 S8 148.83(15)
P5 S6 P6 S5 29.03(11)
C47 P4 C46 C55 -173.8(6)
C48 P4 C46 C55 24.5(8)
C47 P4 C46 P5 3.7(7)
C48 P4 C46 P5 -158.0(4)
S7 P5 C46 C55 -7.5(8)
S5 P5 C46 C55 -138.1(6)
S6 P5 C46 C55 128.0(6)
S7 P5 C46 P4 175.2(3)
S5 P5 C46 P4 44.6(5)
S6 P5 C46 P4 -49.3(5)
C46 P4 C47 C73 179.3(6)
C48 P4 C47 C73 -19.1(8)
C46 P4 C47 P6 -2.9(7)
C48 P4 C47 P6 158.6(4)
S8 P6 C47 C73 0.0(8)
S5 P6 C47 C73 131.9(6)
S6 P6 C47 C73 -133.9(6)
S8 P6 C47 P4 -177.6(3)
S5 P6 C47 P4 -45.7(5)
S6 P6 C47 P4 48.5(5)
C46 P4 C48 C49 -102.9(8)
C47 P4 C48 C49 94.0(9)
P4 C48 C49 C54 89.9(11)
P4 C48 C49 C50 -96.8(11)
C54 C49 C50 C51 0.0(17)
C48 C49 C50 C51 -173.3(11)
C49 C50 C51 C52 -2(2)
C50 C51 C52 C53 2(2)
C51 C52 C53 C54 -1(2)
C50 C49 C54 C53 1.3(17)
C48 C49 C54 C53 174.4(10)
C52 C53 C54 C49 -1.0(18)
P4 C46 C55 C60 86.9(9)
P5 C46 C55 C60 -90.3(9)
P4 C46 C55 C56 -86.5(9)
P5 C46 C55 C56 96.3(9)
C60 C55 C56 C57 -6.8(12)
C46 C55 C56 C57 166.7(8)
C60 C55 C56 C61 174.4(9)
C46 C55 C56 C61 -12.1(14)
C55 C56 C57 C58 2.3(14)
C61 C56 C57 C58 -178.6(9)
C56 C57 C58 C59 2.9(15)
C56 C57 C58 C65 -179.2(9)
C57 C58 C59 C60 -3.7(15)
C65 C58 C59 C60 178.5(10)
C58 C59 C60 C55 -0.9(15)
C58 C59 C60 C69 -179.6(9)
C56 C55 C60 C59 6.2(13)
C46 C55 C60 C59 -167.2(8)
C56 C55 C60 C69 -175.3(9)
C46 C55 C60 C69 11.3(14)
C57 C56 C61 C63 -176.7(10)
C55 C56 C61 C63 2.2(15)
C57 C56 C61 C62 65.5(10)
C55 C56 C61 C62 -115.6(10)
C57 C56 C61 C64 -51.8(10)
C55 C56 C61 C64 127.1(10)
C59 C58 C65 C66 -129.6(15)
C57 C58 C65 C66 52.6(17)
C59 C58 C65 C67 111.4(13)
C57 C58 C65 C67 -66.5(15)
C59 C58 C65 C68 -4.8(15)
C57 C58 C65 C68 177.3(11)
C59 C60 C69 C71 -134.6(15)
C55 C60 C69 C71 46.9(18)
C59 C60 C69 C72 111.2(15)
C55 C60 C69 C72 -67.3(17)
C59 C60 C69 C70 -15.5(16)
C55 C60 C69 C70 165.9(13)
P4 C47 C73 C74 85.9(10)
P6 C47 C73 C74 -91.6(9)
P4 C47 C73 C78 -88.8(9)
P6 C47 C73 C78 93.7(9)
C78 C73 C74 C75 7.3(13)
C47 C73 C74 C75 -167.3(8)
C78 C73 C74 C79 -171.4(9)
C47 C73 C74 C79 14.0(15)
C73 C74 C75 C76 -5.0(14)
C79 C74 C75 C76 174.0(9)
C74 C75 C76 C77 0.8(15)
C74 C75 C76 C83 -179.5(9)
C75 C76 C77 C78 0.9(15)
C83 C76 C77 C78 -178.8(9)
C76 C77 C78 C73 1.4(14)
C76 C77 C78 C87 -178.7(10)
C74 C73 C78 C77 -5.6(13)
C47 C73 C78 C77 169.1(8)
C74 C73 C78 C87 174.5(9)
C47 C73 C78 C87 -10.8(14)
C73 C74 C79 C82 2.3(15)
C75 C74 C79 C82 -176.4(9)
C73 C74 C79 C80 121.8(11)
C75 C74 C79 C80 -57.0(10)
C73 C74 C79 C81 -119.1(11)
C75 C74 C79 C81 62.1(10)
C77 C76 C83 C86 -3.7(16)
C75 C76 C83 C86 176.6(11)
C77 C76 C83 C84 117.9(11)
C75 C76 C83 C84 -61.8(13)
C77 C76 C83 C85 -122.2(11)
C75 C76 C83 C85 58.1(11)
C77 C78 C87 C89 160.5(13)
C73 C78 C87 C89 -19.6(18)
C77 C78 C87 C88 40.0(18)
C73 C78 C87 C88 -140.0(17)
C77 C78 C87 C90 -75.4(18)
C73 C78 C87 C90 104.5(18)
